data_4517151
loop_
_publ_author_name
'de la Cruz-Mart\'inez, Felipe'
'Mart\'inez de Sarasa Buchaca, Marc'
'Mart\'inez, Javier'
'Fern\'andez-Baeza, Juan'
'S\'anchez-Barba, Luis F.'
'Rodr\'iguez-Di\'eguez, Antonio'
'Castro-Osma, Jos\'e A.'
'Lara-S\'anchez, Agust\'in'

_publ_section_title
;
 Synthesis of Bio-Derived Cyclic Carbonates from Renewable Resources
;
_journal_name_full 'ACS Sustainable Chemistry &amp; Engineering'
_journal_paper_doi 10.1021/acssuschemeng.9b06016
_journal_year 2019
_chemical_formula_sum 'C13 H18 O6'
_chemical_formula_weight 270.27
_space_group_crystal_system monoclinic
_space_group_IT_number 4
_space_group_name_Hall 'P 2yb'
_space_group_name_H-M_alt 'P 1 21 1'
_atom_sites_solution_hydrogens mixed
_audit_creation_method SHELXL-2014
_cell_angle_alpha 90
_cell_angle_beta 103.973(3)
_cell_angle_gamma 90
_cell_formula_units_Z 2
_cell_length_a 7.3993(4)
_cell_length_b 11.5801(6)
_cell_length_c 7.7694(4)
_cell_measurement_reflns_used 4746
_cell_measurement_temperature 100(2)
_cell_measurement_theta_max 28.65
_cell_measurement_theta_min 2.70
_cell_volume 646.02(6)
_computing_cell_refinement 'Bruker Apex II'
_computing_data_collection 'Bruker ApexII'
_computing_data_reduction 'Bruker Apex II'
_computing_publication_material 'SHELXL-2014 (Sheldrick, 2014)'
_computing_structure_refinement 'SHELXL-2014 (Sheldrick, 2014)'
_computing_structure_solution 'SHELXL-2014 (Sheldrick, 2014)'
_diffrn_ambient_temperature 100(2)
_diffrn_measured_fraction_theta_full 1.000
_diffrn_measured_fraction_theta_max 0.994
_diffrn_measurement_device_type 'Bruker D8 Venture'
_diffrn_measurement_method 'Phi and Omega Scans'
_diffrn_radiation_type MoK\a
_diffrn_radiation_wavelength 0.71069
_diffrn_reflns_av_R_equivalents 0.1927
_diffrn_reflns_av_unetI/netI 0.1236
_diffrn_reflns_Laue_measured_fraction_full 1.000
_diffrn_reflns_Laue_measured_fraction_max 0.994
_diffrn_reflns_limit_h_max 9
_diffrn_reflns_limit_h_min -10
_diffrn_reflns_limit_k_max 15
_diffrn_reflns_limit_k_min -15
_diffrn_reflns_limit_l_max 10
_diffrn_reflns_limit_l_min -9
_diffrn_reflns_number 9943
_diffrn_reflns_point_group_measured_fraction_full 0.992
_diffrn_reflns_point_group_measured_fraction_max 0.968
_diffrn_reflns_theta_full 25.240
_diffrn_reflns_theta_max 28.749
_diffrn_reflns_theta_min 2.701
_diffrn_source 'fine-focus sealed tube'
_exptl_absorpt_coefficient_mu 0.110
_exptl_absorpt_correction_T_max 0.746
_exptl_absorpt_correction_T_min 0.659
_exptl_absorpt_correction_type empirical
_exptl_absorpt_process_details 'Bruker SADABS (Bruker, 1999)'
_exptl_crystal_colour Colourless
_exptl_crystal_density_diffrn 1.389
_exptl_crystal_description Prismatic
_exptl_crystal_F_000 288
_exptl_crystal_size_max 0.16
_exptl_crystal_size_mid 0.16
_exptl_crystal_size_min 0.14
_refine_diff_density_max 0.532
_refine_diff_density_min -0.611
_refine_diff_density_rms 0.120
_refine_ls_abs_structure_details
;
 Flack x determined using 1161 quotients [(I+)-(I-)]/[(I+)+(I-)]
 (Parsons, Flack and Wagner, Acta Cryst. B69 (2013) 249-259).
;
_refine_ls_abs_structure_Flack -0.8(10)
_refine_ls_extinction_method none
_refine_ls_goodness_of_fit_ref 1.037
_refine_ls_hydrogen_treatment constr
_refine_ls_matrix_type full
_refine_ls_number_parameters 175
_refine_ls_number_reflns 3249
_refine_ls_number_restraints 1
_refine_ls_restrained_S_all 1.037
_refine_ls_R_factor_all 0.0837
_refine_ls_R_factor_gt 0.0773
_refine_ls_shift/su_max 0.000
_refine_ls_shift/su_mean 0.000
_refine_ls_structure_factor_coef Fsqd
_refine_ls_weighting_details 'w=1/[\s^2^(Fo^2^)+(0.1318P)^2^+0.0205P] where P=(Fo^2^+2Fc^2^)/3'
_refine_ls_weighting_scheme calc
_refine_ls_wR_factor_gt 0.1938
_refine_ls_wR_factor_ref 0.2014
_reflns_Friedel_coverage 0.859
_reflns_Friedel_fraction_full 0.983
_reflns_Friedel_fraction_max 0.939
_reflns_number_gt 2895
_reflns_number_total 3249
_reflns_threshold_expression 'I > 2\s(I)'
_cod_data_source_file sc9b06016_si_004.cif
_cod_data_source_block Compound5h
_cod_depositor_comments
;
The following automatic conversions were performed:

data item '_exptl_absorpt_correction_type' value 'Empirical' was
changed to 'empirical' in accordance with the
/home/data/users/saulius/crontab/automatic-downloads/rss-feeds/ACS/lib/dictionaries/cif_core.dic
dictionary named 'cif_core.dic' version 2.4.2 last updated on
2011-04-26.

Automatic conversion script
Id: cif_fix_values 6909 2019-04-08 15:41:33Z antanas 
;
_cod_original_sg_symbol_H-M 'P 21'
_cod_database_code 4517151
_shelx_space_group_comment
;
The symmetry employed for this shelxl refinement is uniquely defined
by the following loop, which should always be used as a source of
symmetry information in preference to the above space-group names.
They are only intended as comments.
;
_shelxl_version_number 2014-3

loop_
_space_group_symop_operation_xyz
'x, y, z'
'-x, y+1/2, -z'

loop_
_atom_site_label
_atom_site_type_symbol
_atom_site_fract_x
_atom_site_fract_y
_atom_site_fract_z
_atom_site_U_iso_or_equiv
_atom_site_adp_type
_atom_site_occupancy
_atom_site_site_symmetry_order
_atom_site_calc_flag
_atom_site_refinement_flags_posn
_atom_site_refinement_flags_adp
C1 C 0.3788(5) 0.7460(4) 0.4585(5) 0.0189(8) Uani 1 1 d . .
C2 C 0.4434(5) 0.7294(4) 0.7572(5) 0.0177(7) Uani 1 1 d . .
H2A H 0.5548 0.7098 0.8470 0.021 Uiso 1 1 calc R U
H2B H 0.3350 0.7085 0.7999 0.021 Uiso 1 1 calc R U
C3 C 0.4407(5) 0.8581(3) 0.7110(5) 0.0149(7) Uani 1 1 d . .
C4 C 0.6340(5) 0.9098(4) 0.7413(6) 0.0207(8) Uani 1 1 d . .
H4A H 0.7093 0.8625 0.6847 0.031 Uiso 1 1 d R U
H4B H 0.6897 0.9135 0.8663 0.031 Uiso 1 1 d R U
H4C H 0.6255 0.9862 0.6921 0.031 Uiso 1 1 d R U
C5 C 0.3036(5) 0.9250(3) 0.7922(5) 0.0122(6) Uani 1 1 d . .
H5 H 0.1820 0.8870 0.7559 0.015 Uiso 1 1 calc R U
C6 C 0.3634(5) 0.9231(3) 0.9946(5) 0.0159(7) Uani 1 1 d . .
H6A H 0.3727 0.8438 1.0358 0.019 Uiso 1 1 calc R U
H6B H 0.4853 0.9585 1.0337 0.019 Uiso 1 1 calc R U
C7 C 0.2251(5) 0.9875(3) 1.0737(5) 0.0148(7) Uani 1 1 d . .
H7 H 0.2537 0.9919 1.2035 0.018 Uiso 1 1 calc R U
C8 C 0.1061(5) 1.0803(3) 0.9758(5) 0.0129(7) Uani 1 1 d . .
C9 C 0.1208(5) 1.1106(3) 0.7892(5) 0.0128(7) Uani 1 1 d . .
H9 H 0.0027 1.0921 0.7052 0.015 Uiso 1 1 calc R U
C10 C 0.2796(5) 1.0503(3) 0.7300(5) 0.0150(7) Uani 1 1 d . .
H10A H 0.2547 1.0524 0.6016 0.018 Uiso 1 1 calc R U
H10B H 0.3948 1.0918 0.7771 0.018 Uiso 1 1 calc R U
C11 C 0.0181(6) 1.1686(4) 1.0716(5) 0.0178(7) Uani 1 1 d . .
H11A H -0.1088 1.1810 1.0081 0.027 Uiso 1 1 d R U
H11B H 0.0857 1.2399 1.0790 0.027 Uiso 1 1 d R U
H11C H 0.0212 1.1414 1.1890 0.027 Uiso 1 1 d R U
C12 C 0.0960(6) 1.2875(4) 0.6292(5) 0.0171(8) Uani 1 1 d . .
C13 C 0.1408(7) 1.4140(4) 0.6483(6) 0.0236(8) Uani 1 1 d . .
H13A H 0.2716 1.4251 0.6592 0.035 Uiso 1 1 d R U
H13B H 0.1079 1.4433 0.7522 0.035 Uiso 1 1 d R U
H13C H 0.0715 1.4545 0.5456 0.035 Uiso 1 1 d R U
O1 O 0.3410(5) 0.7199(3) 0.3054(4) 0.0279(7) Uani 1 1 d . .
O2 O 0.4411(4) 0.6723(3) 0.5927(4) 0.0223(6) Uani 1 1 d . .
O3 O 0.3636(4) 0.8540(3) 0.5181(4) 0.0172(6) Uani 1 1 d . .
O4 O 0.0327(4) 0.9651(2) 0.9845(4) 0.0158(6) Uani 1 1 d . .
O5 O 0.1515(4) 1.2339(2) 0.7876(3) 0.0144(5) Uani 1 1 d . .
O6 O 0.0217(5) 1.2389(3) 0.4945(4) 0.0244(7) Uani 1 1 d . .

loop_
_atom_site_aniso_label
_atom_site_aniso_U_11
_atom_site_aniso_U_22
_atom_site_aniso_U_33
_atom_site_aniso_U_23
_atom_site_aniso_U_13
_atom_site_aniso_U_12
C1 0.0144(17) 0.0202(19) 0.0260(19) -0.0008(15) 0.0125(14) 0.0058(14)
C2 0.0157(17) 0.0155(16) 0.0261(19) 0.0028(15) 0.0132(13) 0.0009(15)
C3 0.0118(16) 0.0149(16) 0.0212(18) 0.0026(13) 0.0099(12) 0.0018(13)
C4 0.0102(17) 0.022(2) 0.033(2) 0.0010(16) 0.0127(14) -0.0007(15)
C5 0.0074(15) 0.0132(15) 0.0186(16) -0.0009(13) 0.0082(11) -0.0016(12)
C6 0.0124(16) 0.0177(16) 0.0190(17) 0.0019(14) 0.0069(12) 0.0018(13)
C7 0.0157(17) 0.0158(17) 0.0144(16) -0.0004(12) 0.0066(13) 0.0003(13)
C8 0.0102(15) 0.0141(16) 0.0168(16) -0.0024(13) 0.0080(12) -0.0030(13)
C9 0.0109(16) 0.0111(15) 0.0177(16) -0.0004(12) 0.0059(12) 0.0005(12)
C10 0.0148(16) 0.0147(17) 0.0196(17) 0.0022(13) 0.0118(13) 0.0020(13)
C11 0.0189(18) 0.0175(18) 0.0207(18) -0.0045(14) 0.0121(14) -0.0006(15)
C12 0.0158(17) 0.0208(19) 0.0185(19) 0.0038(13) 0.0113(14) 0.0058(14)
C13 0.033(2) 0.0195(19) 0.0220(19) 0.0057(15) 0.0137(15) 0.0052(17)
O1 0.0309(17) 0.0281(16) 0.0284(16) -0.0053(13) 0.0142(13) 0.0055(14)
O2 0.0271(16) 0.0164(13) 0.0275(15) -0.0014(11) 0.0148(12) 0.0031(12)
O3 0.0181(14) 0.0160(13) 0.0208(14) 0.0004(10) 0.0113(10) 0.0050(11)
O4 0.0125(13) 0.0150(13) 0.0233(14) 0.0004(10) 0.0113(10) -0.0032(10)
O5 0.0162(12) 0.0123(11) 0.0170(12) 0.0006(10) 0.0089(9) 0.0013(11)
O6 0.0320(17) 0.0251(15) 0.0182(13) 0.0030(12) 0.0099(11) 0.0079(14)

loop_
_atom_type_symbol
_atom_type_description
_atom_type_scat_dispersion_real
_atom_type_scat_dispersion_imag
_atom_type_scat_source
C C 0.0033 0.0016 'International Tables Vol C Tables 4.2.6.8 and 6.1.1.4'
H H 0.0000 0.0000 'International Tables Vol C Tables 4.2.6.8 and 6.1.1.4'
O O 0.0106 0.0060 'International Tables Vol C Tables 4.2.6.8 and 6.1.1.4'

loop_
_geom_angle_atom_site_label_1
_geom_angle_atom_site_label_2
_geom_angle_atom_site_label_3
_geom_angle
O1 C1 O2 124.6(4)
O1 C1 O3 123.9(4)
O2 C1 O3 111.4(3)
O2 C2 C3 104.1(3)
O3 C3 C4 106.9(3)
O3 C3 C5 107.7(3)
C4 C3 C5 115.5(3)
O3 C3 C2 100.8(3)
C4 C3 C2 112.9(3)
C5 C3 C2 111.7(3)
C10 C5 C6 108.8(3)
C10 C5 C3 112.9(3)
C6 C5 C3 111.2(3)
C7 C6 C5 110.8(3)
O4 C7 C8 59.3(2)
O4 C7 C6 113.6(3)
C8 C7 C6 121.8(3)
O4 C8 C7 59.3(2)
O4 C8 C11 113.1(3)
C7 C8 C11 121.0(3)
O4 C8 C9 111.7(3)
C7 C8 C9 119.1(3)
C11 C8 C9 117.1(3)
O5 C9 C8 106.4(3)
O5 C9 C10 108.4(3)
C8 C9 C10 114.7(3)
C5 C10 C9 112.2(3)
O6 C12 O5 123.7(4)
O6 C12 C13 126.0(4)
O5 C12 C13 110.3(3)
C1 O2 C2 109.1(3)
C1 O3 C3 109.6(3)
C8 O4 C7 61.4(2)
C12 O5 C9 116.6(3)

loop_
_geom_bond_atom_site_label_1
_geom_bond_atom_site_label_2
_geom_bond_distance
C1 O1 1.193(5)
C1 O2 1.340(5)
C1 O3 1.348(5)
C2 O2 1.435(5)
C2 C3 1.531(5)
C3 O3 1.471(5)
C3 C4 1.516(5)
C3 C5 1.528(5)
C5 C10 1.526(5)
C5 C6 1.527(5)
C6 C7 1.512(5)
C7 O4 1.449(5)
C7 C8 1.478(5)
C8 O4 1.448(4)
C8 C11 1.502(5)
C8 C9 1.521(5)
C9 O5 1.446(4)
C9 C10 1.530(5)
C12 O6 1.199(5)
C12 O5 1.351(5)
C12 C13 1.501(6)
